data_2234130
loop_
_publ_author_name
'Dayananda, A. S.'
'Yathirajan, H. S.'
'Fl\"orke, Ulrich'

_publ_section_title
;
 4-[Bis(4-fluorophenyl)methyl]piperazin-1-ium 2-hydroxybenzoate
 2-hydroxybenzoic acid monosolvate
;
_journal_coeditor_code BT5853
_journal_issue 4
_journal_name_full 'Acta Crystallographica Section E'
_journal_page_first o1180
_journal_paper_doi 10.1107/S1600536812012329
_journal_volume 68
_journal_year 2012
_chemical_formula_iupac 'C17 H19 F2 N2 +, C7 H5 O3 -, C7 H6 O3'
_chemical_formula_moiety 'C17 H19 F2 N2 +, C7 H5 O3 -, C7 H6 O3'
_chemical_formula_sum 'C31 H30 F2 N2 O6'
_chemical_formula_weight 564.57
_chemical_name_systematic
;
4-[Bis(4-fluorophenyl)methyl]piperazin-1-ium 2-hydroxybenzoate
2-hydroxybenzoic acid monosolvate
;
_space_group_IT_number 15
_symmetry_cell_setting monoclinic
_symmetry_space_group_name_Hall '-C 2yc'
_symmetry_space_group_name_H-M 'C 1 2/c 1'
_atom_sites_solution_hydrogens difmap
_atom_sites_solution_primary direct
_atom_sites_solution_secondary difmap
_audit_creation_method SHELXL-97
_cell_angle_alpha 90.00
_cell_angle_beta 124.447(2)
_cell_angle_gamma 90.00
_cell_formula_units_Z 8
_cell_length_a 33.157(4)
_cell_length_b 10.3007(14)
_cell_length_c 20.105(3)
_cell_measurement_reflns_used 3289
_cell_measurement_temperature 130(2)
_cell_measurement_theta_max 21.41
_cell_measurement_theta_min 2.22
_cell_volume 5662.6(13)
_computing_cell_refinement 'SAINT (Bruker, 2002)'
_computing_data_collection 'SMART (Bruker, 2002)'
_computing_data_reduction 'SAINT (Bruker, 2002)'
_computing_molecular_graphics 'SHELXTL (Sheldrick, 2008)'
_computing_publication_material 'SHELXTL (Sheldrick, 2008) and local programs'
_computing_structure_refinement 'SHELXTL (Sheldrick, 2008)'
_computing_structure_solution 'SHELXTL (Sheldrick, 2008)'
_diffrn_ambient_temperature 130(2)
_diffrn_measured_fraction_theta_full 1.000
_diffrn_measured_fraction_theta_max 1.000
_diffrn_measurement_device_type 'Bruker SMART APEX'
_diffrn_measurement_method '\f and \w scans'
_diffrn_radiation_monochromator graphite
_diffrn_radiation_source 'sealed tube'
_diffrn_radiation_type MoK\a
_diffrn_radiation_wavelength 0.71073
_diffrn_reflns_av_R_equivalents 0.0453
_diffrn_reflns_av_sigmaI/netI 0.0432
_diffrn_reflns_limit_h_max 43
_diffrn_reflns_limit_h_min -43
_diffrn_reflns_limit_k_max 13
_diffrn_reflns_limit_k_min -13
_diffrn_reflns_limit_l_max 23
_diffrn_reflns_limit_l_min -26
_diffrn_reflns_number 26180
_diffrn_reflns_theta_full 27.88
_diffrn_reflns_theta_max 27.88
_diffrn_reflns_theta_min 1.49
_exptl_absorpt_coefficient_mu 0.101
_exptl_absorpt_correction_T_max 0.9802
_exptl_absorpt_correction_T_min 0.9618
_exptl_absorpt_correction_type multi-scan
_exptl_absorpt_process_details '(SADABS; Sheldrick, 2004)'
_exptl_crystal_colour colourless
_exptl_crystal_density_diffrn 1.324
_exptl_crystal_density_method 'not measured'
_exptl_crystal_description prism
_exptl_crystal_F_000 2368
_exptl_crystal_size_max 0.39
_exptl_crystal_size_mid 0.37
_exptl_crystal_size_min 0.20
_refine_diff_density_max 0.270
_refine_diff_density_min -0.214
_refine_ls_extinction_method none
_refine_ls_goodness_of_fit_ref 0.856
_refine_ls_hydrogen_treatment constr
_refine_ls_matrix_type full
_refine_ls_number_parameters 373
_refine_ls_number_reflns 6761
_refine_ls_number_restraints 0
_refine_ls_restrained_S_all 0.856
_refine_ls_R_factor_all 0.0825
_refine_ls_R_factor_gt 0.0468
_refine_ls_shift/su_max 0.000
_refine_ls_shift/su_mean 0.000
_refine_ls_structure_factor_coef Fsqd
_refine_ls_weighting_details 'calc w=1/[\s^2^(Fo^2^)+(0.0737P)^2^+5.3951P] where P=(Fo^2^+2Fc^2^)/3'
_refine_ls_weighting_scheme calc
_refine_ls_wR_factor_gt 0.1137
_refine_ls_wR_factor_ref 0.1378
_reflns_number_gt 4481
_reflns_number_total 6761
_reflns_threshold_expression I>2sigma(I)
_cod_data_source_file bt5853.cif
_cod_data_source_block I
_cod_original_sg_symbol_H-M 'C 2/c'
_cod_database_code 2234130
_cod_database_fobs_code 2234130

loop_
_symmetry_equiv_pos_as_xyz
'x, y, z'
'-x, y, -z+1/2'
'x+1/2, y+1/2, z'
'-x+1/2, y+1/2, -z+1/2'
'-x, -y, -z'
'x, -y, z-1/2'
'-x+1/2, -y+1/2, -z'
'x+1/2, -y+1/2, z-1/2'

loop_
_atom_site_type_symbol
_atom_site_label
_atom_site_fract_x
_atom_site_fract_y
_atom_site_fract_z
_atom_site_U_iso_or_equiv
_atom_site_adp_type
_atom_site_calc_flag
_atom_site_refinement_flags
_atom_site_occupancy
_atom_site_symmetry_multiplicity
F F1 -0.02784(6) 0.43978(13) 0.29760(8) 0.0704(5) Uani d . 1 1
F F2 0.09200(5) 1.15292(13) 0.19161(7) 0.0558(4) Uani d . 1 1
N N1 0.13141(5) 0.87077(13) 0.50424(8) 0.0238(3) Uani d . 1 1
N N2 0.20766(5) 0.90714(14) 0.67270(8) 0.0280(3) Uani d . 1 1
H H2C 0.1956 0.9716 0.6886 0.034 Uiso calc R 1 1
H H2D 0.2381 0.8841 0.7166 0.034 Uiso calc R 1 1
C C1 0.08253(6) 0.89679(16) 0.42988(10) 0.0252(4) Uani d . 1 1
H H1A 0.0643 0.9543 0.4444 0.030 Uiso calc R 1 1
C C2 0.12578(6) 0.82397(16) 0.56757(10) 0.0263(4) Uani d . 1 1
H H2A 0.1049 0.7454 0.5482 0.032 Uiso calc R 1 1
H H2B 0.1091 0.8913 0.5789 0.032 Uiso calc R 1 1
C C3 0.17451(6) 0.79218(16) 0.64442(10) 0.0281(4) Uani d . 1 1
H H3A 0.1695 0.7659 0.6866 0.034 Uiso calc R 1 1
H H3B 0.1898 0.7185 0.6347 0.034 Uiso calc R 1 1
C C4 0.21198(6) 0.95705(17) 0.60753(10) 0.0290(4) Uani d . 1 1
H H4A 0.2281 0.8911 0.5943 0.035 Uiso calc R 1 1
H H4B 0.2325 1.0363 0.6264 0.035 Uiso calc R 1 1
C C5 0.16196(6) 0.98805(16) 0.53291(10) 0.0263(4) Uani d . 1 1
H H5A 0.1462 1.0561 0.5456 0.032 Uiso calc R 1 1
H H5B 0.1653 1.0215 0.4901 0.032 Uiso calc R 1 1
C C31 0.08625(6) 0.96641(16) 0.36695(10) 0.0259(4) Uani d . 1 1
C C32 0.06248(7) 1.08357(19) 0.33563(11) 0.0345(4) Uani d . 1 1
H H32A 0.0449 1.1213 0.3551 0.041 Uiso calc R 1 1
C C33 0.06396(7) 1.1470(2) 0.27582(12) 0.0415(5) Uani d . 1 1
H H33A 0.0473 1.2269 0.2538 0.050 Uiso calc R 1 1
C C34 0.08997(7) 1.0914(2) 0.24974(11) 0.0370(5) Uani d . 1 1
C C35 0.11481(7) 0.9764(2) 0.28002(11) 0.0362(4) Uani d . 1 1
H H35A 0.1332 0.9411 0.2614 0.043 Uiso calc R 1 1
C C36 0.11238(7) 0.91335(18) 0.33841(11) 0.0319(4) Uani d . 1 1
H H36A 0.1288 0.8328 0.3593 0.038 Uiso calc R 1 1
C C41 0.05368(6) 0.77155(17) 0.39516(10) 0.0275(4) Uani d . 1 1
C C42 0.07650(7) 0.65443(17) 0.40271(11) 0.0338(4) Uani d . 1 1
H H42A 0.1111 0.6511 0.4311 0.041 Uiso calc R 1 1
C C43 0.04914(8) 0.54192(19) 0.36909(12) 0.0431(5) Uani d . 1 1
H H43A 0.0645 0.4613 0.3738 0.052 Uiso calc R 1 1
C C44 -0.00086(9) 0.5509(2) 0.32877(12) 0.0473(6) Uani d . 1 1
C C45 -0.02476(8) 0.6645(2) 0.31923(12) 0.0449(5) Uani d . 1 1
H H45A -0.0594 0.6672 0.2904 0.054 Uiso calc R 1 1
C C46 0.00301(7) 0.7753(2) 0.35278(11) 0.0350(4) Uani d . 1 1
H H46A -0.0128 0.8556 0.3468 0.042 Uiso calc R 1 1
O O11 0.26379(5) 0.42053(13) 0.65952(8) 0.0436(4) Uani d . 1 1
O O12 0.26128(5) 0.62897(12) 0.62845(8) 0.0369(3) Uani d . 1 1
H H12 0.2797 0.6354 0.6789 0.055 Uiso calc R 1 1
O O13 0.21326(9) 0.25463(17) 0.54577(11) 0.0899(7) Uani d . 1 1
H H13 0.2307 0.2818 0.5935 0.135 Uiso calc R 1 1
C C10 0.24981(7) 0.50656(17) 0.60834(11) 0.0309(4) Uani d . 1 1
C C11 0.21896(6) 0.48031(18) 0.52110(11) 0.0319(4) Uani d . 1 1
C C12 0.20593(7) 0.5776(2) 0.46407(11) 0.0357(4) Uani d . 1 1
H H12A 0.2171 0.6638 0.4816 0.043 Uiso calc R 1 1
C C13 0.17710(7) 0.5505(2) 0.38262(12) 0.0450(5) Uani d . 1 1
H H13A 0.1685 0.6175 0.3443 0.054 Uiso calc R 1 1
C C14 0.16096(9) 0.4253(3) 0.35743(14) 0.0609(7) Uani d . 1 1
H H14A 0.1410 0.4064 0.3014 0.073 Uiso calc R 1 1
C C15 0.17332(11) 0.3276(3) 0.41204(16) 0.0743(9) Uani d . 1 1
H H15A 0.1621 0.2416 0.3937 0.089 Uiso calc R 1 1
C C16 0.20226(9) 0.3541(2) 0.49448(14) 0.0554(6) Uani d . 1 1
O O21 0.30573(5) 0.85892(12) 0.77852(8) 0.0380(3) Uani d . 1 1
O O22 0.31737(5) 0.64556(11) 0.78271(7) 0.0335(3) Uani d . 1 1
O O23 0.37289(5) 1.00850(13) 0.88348(10) 0.0485(4) Uani d . 1 1
H H23 0.3447 0.9876 0.8446 0.073 Uiso calc R 1 1
C C20 0.33227(6) 0.75940(16) 0.80967(10) 0.0272(4) Uani d . 1 1
C C21 0.38365(6) 0.77746(16) 0.88016(10) 0.0256(4) Uani d . 1 1
C C22 0.40114(7) 0.90104(17) 0.91386(11) 0.0314(4) Uani d . 1 1
C C23 0.44917(7) 0.9159(2) 0.98053(12) 0.0381(5) Uani d . 1 1
H H23B 0.4610 0.9997 1.0030 0.046 Uiso calc R 1 1
C C24 0.47949(7) 0.8101(2) 1.01393(12) 0.0400(5) Uani d . 1 1
H H24A 0.5120 0.8208 1.0601 0.048 Uiso calc R 1 1
C C25 0.46300(7) 0.6875(2) 0.98067(12) 0.0380(5) Uani d . 1 1
H H25A 0.4841 0.6146 1.0035 0.046 Uiso calc R 1 1
C C26 0.41582(7) 0.67260(17) 0.91448(11) 0.0306(4) Uani d . 1 1
H H26A 0.4048 0.5887 0.8915 0.037 Uiso calc R 1 1

loop_
_atom_site_aniso_label
_atom_site_aniso_U_11
_atom_site_aniso_U_22
_atom_site_aniso_U_33
_atom_site_aniso_U_12
_atom_site_aniso_U_13
_atom_site_aniso_U_23
F1 0.0875(10) 0.0534(8) 0.0425(7) -0.0436(8) 0.0201(7) -0.0115(6)
F2 0.0613(8) 0.0717(9) 0.0370(7) -0.0058(7) 0.0295(6) 0.0173(6)
N1 0.0243(7) 0.0247(7) 0.0190(7) -0.0016(6) 0.0102(6) 0.0004(5)
N2 0.0287(8) 0.0272(7) 0.0188(7) 0.0012(6) 0.0079(6) 0.0005(6)
C1 0.0269(9) 0.0257(8) 0.0221(8) 0.0015(7) 0.0134(7) 0.0001(6)
C2 0.0296(9) 0.0250(8) 0.0219(8) -0.0019(7) 0.0132(7) -0.0005(7)
C3 0.0335(9) 0.0244(8) 0.0224(8) -0.0003(7) 0.0133(8) 0.0020(7)
C4 0.0276(9) 0.0308(9) 0.0232(8) -0.0037(7) 0.0112(7) 0.0004(7)
C5 0.0276(9) 0.0263(8) 0.0208(8) -0.0039(7) 0.0111(7) 0.0004(7)
C31 0.0226(8) 0.0293(9) 0.0191(8) -0.0023(7) 0.0078(7) -0.0013(7)
C32 0.0316(10) 0.0382(10) 0.0322(10) 0.0060(8) 0.0171(8) 0.0085(8)
C33 0.0377(11) 0.0425(11) 0.0383(11) 0.0061(9) 0.0179(9) 0.0157(9)
C34 0.0335(10) 0.0495(11) 0.0216(9) -0.0097(9) 0.0117(8) 0.0054(8)
C35 0.0369(10) 0.0474(11) 0.0267(9) -0.0055(9) 0.0195(8) -0.0059(8)
C36 0.0347(10) 0.0328(9) 0.0258(9) 0.0016(8) 0.0157(8) -0.0005(7)
C41 0.0298(9) 0.0322(9) 0.0193(8) -0.0040(7) 0.0132(7) -0.0013(7)
C42 0.0386(10) 0.0320(9) 0.0262(9) -0.0031(8) 0.0157(8) -0.0021(7)
C43 0.0633(14) 0.0299(10) 0.0306(10) -0.0069(9) 0.0231(10) -0.0032(8)
C44 0.0568(14) 0.0462(12) 0.0247(10) -0.0298(11) 0.0145(10) -0.0085(9)
C45 0.0367(11) 0.0589(14) 0.0285(10) -0.0172(10) 0.0120(9) -0.0008(9)
C46 0.0299(10) 0.0447(11) 0.0250(9) -0.0051(8) 0.0123(8) 0.0000(8)
O11 0.0574(9) 0.0336(7) 0.0321(7) -0.0096(7) 0.0208(7) 0.0002(6)
O12 0.0432(8) 0.0277(6) 0.0261(7) 0.0005(6) 0.0114(6) -0.0047(5)
O13 0.1187(18) 0.0419(10) 0.0549(11) -0.0374(10) 0.0165(12) -0.0063(9)
C10 0.0319(9) 0.0304(9) 0.0298(9) -0.0035(7) 0.0171(8) -0.0025(7)
C11 0.0275(9) 0.0357(10) 0.0283(9) -0.0049(8) 0.0134(8) -0.0058(8)
C12 0.0312(10) 0.0410(10) 0.0318(10) -0.0009(8) 0.0159(8) -0.0032(8)
C13 0.0361(11) 0.0642(14) 0.0292(10) 0.0020(10) 0.0152(9) -0.0013(10)
C14 0.0469(13) 0.0823(19) 0.0323(12) -0.0077(13) 0.0097(11) -0.0219(12)
C15 0.0783(19) 0.0596(16) 0.0462(15) -0.0229(14) 0.0119(14) -0.0231(13)
C16 0.0601(15) 0.0418(12) 0.0397(12) -0.0186(11) 0.0134(11) -0.0099(10)
O21 0.0328(7) 0.0314(7) 0.0348(7) 0.0038(6) 0.0102(6) 0.0002(6)
O22 0.0393(7) 0.0266(6) 0.0256(6) -0.0061(5) 0.0131(6) -0.0041(5)
O23 0.0414(8) 0.0256(7) 0.0559(10) 0.0013(6) 0.0139(7) -0.0105(6)
C20 0.0317(9) 0.0265(8) 0.0225(8) -0.0013(7) 0.0149(8) -0.0006(7)
C21 0.0292(9) 0.0251(8) 0.0218(8) -0.0022(7) 0.0140(7) -0.0011(7)
C22 0.0341(10) 0.0278(9) 0.0308(10) -0.0012(7) 0.0174(8) -0.0048(7)
C23 0.0363(11) 0.0398(11) 0.0339(10) -0.0105(9) 0.0173(9) -0.0124(8)
C24 0.0288(10) 0.0555(12) 0.0269(10) -0.0068(9) 0.0105(8) -0.0028(9)
C25 0.0356(11) 0.0412(11) 0.0344(10) 0.0079(9) 0.0182(9) 0.0094(9)
C26 0.0362(10) 0.0269(9) 0.0282(9) -0.0016(7) 0.0180(8) 0.0005(7)

loop_
_atom_type_symbol
_atom_type_description
_atom_type_scat_dispersion_real
_atom_type_scat_dispersion_imag
_atom_type_scat_source
C C 0.0033 0.0016 'International Tables Vol C Tables 4.2.6.8 and 6.1.1.4'
H H 0.0000 0.0000 'International Tables Vol C Tables 4.2.6.8 and 6.1.1.4'
N N 0.0061 0.0033 'International Tables Vol C Tables 4.2.6.8 and 6.1.1.4'
O O 0.0106 0.0060 'International Tables Vol C Tables 4.2.6.8 and 6.1.1.4'
F F 0.0171 0.0103 'International Tables Vol C Tables 4.2.6.8 and 6.1.1.4'

loop_
_geom_angle_atom_site_label_1
_geom_angle_atom_site_label_2
_geom_angle_atom_site_label_3
_geom_angle
C5 N1 C2 109.10(13)
C5 N1 C1 111.43(12)
C2 N1 C1 109.35(13)
C4 N2 C3 110.84(13)
C4 N2 H2C 109.5
C3 N2 H2C 109.5
C4 N2 H2D 109.5
C3 N2 H2D 109.5
H2C N2 H2D 108.1
N1 C1 C41 110.80(13)
N1 C1 C31 111.61(14)
C41 C1 C31 110.16(13)
N1 C1 H1A 108.0
C41 C1 H1A 108.0
C31 C1 H1A 108.0
N1 C2 C3 111.77(14)
N1 C2 H2A 109.3
C3 C2 H2A 109.3
N1 C2 H2B 109.3
C3 C2 H2B 109.3
H2A C2 H2B 107.9
N2 C3 C2 110.42(13)
N2 C3 H3A 109.6
C2 C3 H3A 109.6
N2 C3 H3B 109.6
C2 C3 H3B 109.6
H3A C3 H3B 108.1
N2 C4 C5 110.40(14)
N2 C4 H4A 109.6
C5 C4 H4A 109.6
N2 C4 H4B 109.6
C5 C4 H4B 109.6
H4A C4 H4B 108.1
N1 C5 C4 109.97(13)
N1 C5 H5A 109.7
C4 C5 H5A 109.7
N1 C5 H5B 109.7
C4 C5 H5B 109.7
H5A C5 H5B 108.2
C32 C31 C36 118.80(16)
C32 C31 C1 119.83(16)
C36 C31 C1 121.36(15)
C31 C32 C33 120.86(18)
C31 C32 H32A 119.6
C33 C32 H32A 119.6
C34 C33 C32 118.29(18)
C34 C33 H33A 120.9
C32 C33 H33A 120.9
F2 C34 C35 118.22(19)
F2 C34 C33 118.89(18)
C35 C34 C33 122.89(18)
C34 C35 C36 118.25(18)
C34 C35 H35A 120.9
C36 C35 H35A 120.9
C35 C36 C31 120.89(17)
C35 C36 H36A 119.6
C31 C36 H36A 119.6
C42 C41 C46 119.15(17)
C42 C41 C1 121.71(16)
C46 C41 C1 119.11(16)
C41 C42 C43 120.49(19)
C41 C42 H42A 119.8
C43 C42 H42A 119.8
C44 C43 C42 117.9(2)
C44 C43 H43A 121.1
C42 C43 H43A 121.1
C45 C44 F1 118.4(2)
C45 C44 C43 123.46(18)
F1 C44 C43 118.1(2)
C44 C45 C46 117.8(2)
C44 C45 H45A 121.1
C46 C45 H45A 121.1
C45 C46 C41 121.2(2)
C45 C46 H46A 119.4
C41 C46 H46A 119.4
C10 O12 H12 109.5
C16 O13 H13 109.5
O11 C10 O12 121.78(16)
O11 C10 C11 122.85(17)
O12 C10 C11 115.37(16)
C16 C11 C12 118.86(18)
C16 C11 C10 119.05(18)
C12 C11 C10 122.08(17)
C13 C12 C11 121.03(19)
C13 C12 H12A 119.5
C11 C12 H12A 119.5
C14 C13 C12 119.3(2)
C14 C13 H13A 120.3
C12 C13 H13A 120.3
C13 C14 C15 121.0(2)
C13 C14 H14A 119.5
C15 C14 H14A 119.5
C14 C15 C16 120.1(2)
C14 C15 H15A 119.9
C16 C15 H15A 119.9
O13 C16 C15 117.8(2)
O13 C16 C11 122.5(2)
C15 C16 C11 119.7(2)
C22 O23 H23 109.5
O21 C20 O22 123.02(16)
O21 C20 C21 118.18(15)
O22 C20 C21 118.80(15)
C26 C21 C22 118.14(16)
C26 C21 C20 121.14(15)
C22 C21 C20 120.72(15)
O23 C22 C23 117.87(16)
O23 C22 C21 122.19(16)
C23 C22 C21 119.94(17)
C24 C23 C22 120.37(18)
C24 C23 H23B 119.8
C22 C23 H23B 119.8
C23 C24 C25 120.42(18)
C23 C24 H24A 119.8
C25 C24 H24A 119.8
C26 C25 C24 119.40(18)
C26 C25 H25A 120.3
C24 C25 H25A 120.3
C25 C26 C21 121.71(17)
C25 C26 H26A 119.1
C21 C26 H26A 119.1

loop_
_geom_bond_atom_site_label_1
_geom_bond_atom_site_label_2
_geom_bond_distance
F1 C44 1.368(2)
F2 C34 1.364(2)
N1 C5 1.469(2)
N1 C2 1.469(2)
N1 C1 1.481(2)
N2 C4 1.488(2)
N2 C3 1.492(2)
N2 H2C 0.9200
N2 H2D 0.9200
C1 C41 1.520(2)
C1 C31 1.519(2)
C1 H1A 1.0000
C2 C3 1.510(2)
C2 H2A 0.9900
C2 H2B 0.9900
C3 H3A 0.9900
C3 H3B 0.9900
C4 C5 1.513(2)
C4 H4A 0.9900
C4 H4B 0.9900
C5 H5A 0.9900
C5 H5B 0.9900
C31 C32 1.383(2)
C31 C36 1.393(2)
C32 C33 1.393(3)
C32 H32A 0.9500
C33 C34 1.363(3)
C33 H33A 0.9500
C34 C35 1.373(3)
C35 C36 1.383(3)
C35 H35A 0.9500
C36 H36A 0.9500
C41 C42 1.386(3)
C41 C46 1.389(3)
C42 C43 1.389(3)
C42 H42A 0.9500
C43 C44 1.376(3)
C43 H43A 0.9500
C44 C45 1.364(3)
C45 C46 1.379(3)
C45 H45A 0.9500
C46 H46A 0.9500
O11 C10 1.233(2)
O12 C10 1.313(2)
O12 H12 0.8400
O13 C16 1.349(3)
O13 H13 0.8400
C10 C11 1.472(3)
C11 C16 1.396(3)
C11 C12 1.395(3)
C12 C13 1.379(3)
C12 H12A 0.9500
C13 C14 1.379(3)
C13 H13A 0.9500
C14 C15 1.370(4)
C14 H14A 0.9500
C15 C16 1.394(3)
C15 H15A 0.9500
O21 C20 1.262(2)
O22 C20 1.269(2)
O23 C22 1.352(2)
O23 H23 0.8400
C20 C21 1.488(2)
C21 C26 1.396(2)
C21 C22 1.404(2)
C22 C23 1.393(3)
C23 C24 1.373(3)
C23 H23B 0.9500
C24 C25 1.388(3)
C24 H24A 0.9500
C25 C26 1.373(3)
C25 H25A 0.9500
C26 H26A 0.9500

loop_
_geom_hbond_atom_site_label_D
_geom_hbond_atom_site_label_H
_geom_hbond_atom_site_label_A
_geom_hbond_site_symmetry_A
_geom_hbond_distance_DH
_geom_hbond_distance_HA
_geom_hbond_distance_DA
_geom_hbond_angle_DHA
_geom_hbond_publ_flag
N2 H2C O22 4_556 0.9200 2.0000 2.892(2) 162.00 yes
N2 H2D O21 . 0.9200 1.8700 2.742(2) 158.00 yes
O12 H12 O22 . 0.8400 1.7300 2.5654(18) 179.00 yes
O13 H13 O11 . 0.8400 1.8300 2.574(2) 146.00 yes
O23 H23 O21 . 0.8400 1.8000 2.544(2) 146.00 yes

loop_
_geom_torsion_atom_site_label_1
_geom_torsion_atom_site_label_2
_geom_torsion_atom_site_label_3
_geom_torsion_atom_site_label_4
_geom_torsion
C5 N1 C1 C41 172.94(14)
C2 N1 C1 C41 -66.37(17)
C5 N1 C1 C31 49.78(18)
C2 N1 C1 C31 170.47(13)
C5 N1 C2 C3 -59.47(17)
C1 N1 C2 C3 178.43(13)
C4 N2 C3 C2 -53.61(19)
N1 C2 C3 N2 55.98(18)
C3 N2 C4 C5 55.80(18)
C2 N1 C5 C4 60.67(18)
C1 N1 C5 C4 -178.49(14)
N2 C4 C5 N1 -59.57(18)
N1 C1 C31 C32 -123.99(17)
C41 C1 C31 C32 112.49(18)
N1 C1 C31 C36 57.4(2)
C41 C1 C31 C36 -66.1(2)
C36 C31 C32 C33 0.9(3)
C1 C31 C32 C33 -177.75(17)
C31 C32 C33 C34 -0.8(3)
C32 C33 C34 F2 -179.56(17)
C32 C33 C34 C35 -0.3(3)
F2 C34 C35 C36 -179.38(16)
C33 C34 C35 C36 1.3(3)
C34 C35 C36 C31 -1.3(3)
C32 C31 C36 C35 0.2(3)
C1 C31 C36 C35 178.82(16)
N1 C1 C41 C42 -32.2(2)
C31 C1 C41 C42 91.76(19)
N1 C1 C41 C46 149.63(16)
C31 C1 C41 C46 -86.38(19)
C46 C41 C42 C43 -0.7(3)
C1 C41 C42 C43 -178.80(16)
C41 C42 C43 C44 -0.3(3)
C42 C43 C44 C45 1.0(3)
C42 C43 C44 F1 -178.13(17)
F1 C44 C45 C46 178.36(17)
C43 C44 C45 C46 -0.8(3)
C44 C45 C46 C41 -0.2(3)
C42 C41 C46 C45 0.9(3)
C1 C41 C46 C45 179.10(17)
O11 C10 C11 C16 3.9(3)
O12 C10 C11 C16 -175.59(19)
O11 C10 C11 C12 -176.00(18)
O12 C10 C11 C12 4.6(3)
C16 C11 C12 C13 -0.1(3)
C10 C11 C12 C13 179.79(18)
C11 C12 C13 C14 0.0(3)
C12 C13 C14 C15 -0.3(4)
C13 C14 C15 C16 0.6(5)
C14 C15 C16 O13 179.8(3)
C14 C15 C16 C11 -0.6(5)
C12 C11 C16 O13 180.0(2)
C10 C11 C16 O13 0.1(4)
C12 C11 C16 C15 0.3(4)
C10 C11 C16 C15 -179.5(2)
O21 C20 C21 C26 -176.14(16)
O22 C20 C21 C26 2.6(3)
O21 C20 C21 C22 3.7(3)
O22 C20 C21 C22 -177.59(16)
C26 C21 C22 O23 178.55(17)
C20 C21 C22 O23 -1.3(3)
C26 C21 C22 C23 -1.0(3)
C20 C21 C22 C23 179.13(17)
O23 C22 C23 C24 179.95(18)
C21 C22 C23 C24 -0.5(3)
C22 C23 C24 C25 1.4(3)
C23 C24 C25 C26 -0.7(3)
C24 C25 C26 C21 -0.8(3)
C22 C21 C26 C25 1.7(3)
C20 C21 C26 C25 -178.48(17)

loop_
_cod_related_entry_id
_cod_related_entry_database
_cod_related_entry_code
1 ChemSpider 30657576
